data_7047526
loop_
_publ_author_name
'Castells-Gil, Javier'
'Baldov\'i, Jos\'e J'
'Mart\'i-Gastaldo, Carlos'
'M\'inguez Espallargas, Guillermo'

_publ_section_title
;
 Implementation of slow magnetic relaxation in a SIM-MOF through a
 structural rearrangement.
;
_journal_issue 41
_journal_name_full 'Dalton transactions (Cambridge, England : 2003)'
_journal_page_first 14734
_journal_page_last 14740
_journal_paper_doi 10.1039/c8dt03421d
_journal_volume 47
_journal_year 2018
_chemical_formula_moiety 'C16 H7 Dy N2 O8, 1.76(H2 O)'
_chemical_formula_sum 'C16 H10.52 Dy N2 O9.76'
_chemical_formula_weight 549.44
_space_group_crystal_system triclinic
_space_group_IT_number 2
_space_group_name_Hall '-P 1'
_space_group_name_H-M_alt 'P -1'
_symmetry_space_group_name_Hall '-P 1'
_symmetry_space_group_name_H-M 'P -1'
_atom_sites_solution_hydrogens mixed
_atom_sites_solution_primary dual
_audit_creation_date 2018-07-11
_audit_creation_method
;
Olex2 1.2
(compiled 2018.05.29 svn.r3508 for OlexSys, GUI svn.r5506)
;
_audit_update_record
;
2018-08-20 deposited with the CCDC.
2018-09-12 downloaded from the CCDC.
;
_cell_angle_alpha 109.487(3)
_cell_angle_beta 90.285(2)
_cell_angle_gamma 92.121(3)
_cell_formula_units_Z 2
_cell_length_a 7.1771(2)
_cell_length_b 9.0830(3)
_cell_length_c 13.2629(4)
_cell_measurement_reflns_used 3480
_cell_measurement_temperature 119.9(3)
_cell_measurement_theta_max 26.1730
_cell_measurement_theta_min 3.2380
_cell_volume 814.38(5)
_computing_cell_refinement 'CrysAlisPro 1.171.38.46 (Rigaku OD, 2015)'
_computing_data_collection 'CrysAlisPro 1.171.38.46 (Rigaku OD, 2015)'
_computing_data_reduction 'CrysAlisPro 1.171.38.46 (Rigaku OD, 2015)'
_computing_molecular_graphics 'Olex2 (Dolomanov et al., 2009)'
_computing_publication_material 'Olex2 (Dolomanov et al., 2009)'
_computing_structure_refinement 'ShelXL (Sheldrick, 2015)'
_computing_structure_solution 'ShelXT (Sheldrick, 2015)'
_diffrn_ambient_environment N~2~
_diffrn_ambient_temperature 119.9(3)
_diffrn_detector 'CCD plate'
_diffrn_detector_area_resol_mean 16.0267
_diffrn_detector_type Sapphire3
_diffrn_measured_fraction_theta_full 0.999
_diffrn_measured_fraction_theta_max 0.999
_diffrn_measurement_details
;
List of Runs (angles in degrees, time in seconds):

  # Type    Start    End  Width  t~exp~   \w     \q     \k     \f   Frames
#--------------------------------------------------------------------------
  1  \w    -83.00   7.00   1.00   40.00    --  -15.64 -63.00-159.68   90
  2  \w    -84.00   6.00   1.00   40.00    --  -15.64 -57.00 -90.00   90
  3  \w    -84.00   9.00   1.00   40.00    --  -15.64 -69.00  19.11   93
  4  \w    -84.00   6.00   1.00   40.00    --  -15.64 -57.00  90.00   90
  5  \w    -53.00  38.00   1.00   40.00    --   16.26 -57.00-120.00   91
  6  \w    -50.00  43.00   1.00   40.00    --   18.00 -69.00  -9.07   93
  7  \w    -51.00  44.00   1.00   40.00    --   18.00 -70.00 164.73   95
  8  \w    -51.00  44.00   1.00   40.00    --   18.00 -70.00  95.08   95
  9  \w    -52.00   3.00   1.00   40.00    --   16.26 -69.00 -47.12   55
;
_diffrn_measurement_device 'four-circle diffractometer'
_diffrn_measurement_device_type 'SuperNova, Single source at offset, Sapphire3'
_diffrn_measurement_method '\w scans'
_diffrn_measurement_specimen_support 'Mitegen 50um'
_diffrn_orient_matrix_type 'CrysAlisPro convention (1999,Acta A55,543-557)'
_diffrn_orient_matrix_UB_11 -0.0362743000
_diffrn_orient_matrix_UB_12 -0.0684883000
_diffrn_orient_matrix_UB_13 0.0085635000
_diffrn_orient_matrix_UB_21 -0.0714725000
_diffrn_orient_matrix_UB_22 0.0436214000
_diffrn_orient_matrix_UB_23 0.0317226000
_diffrn_orient_matrix_UB_31 -0.0579617000
_diffrn_orient_matrix_UB_32 -0.0167314000
_diffrn_orient_matrix_UB_33 -0.0462569000
_diffrn_radiation_collimation 0.3
_diffrn_radiation_monochromator mirror
_diffrn_radiation_probe x-ray
_diffrn_radiation_type MoK\a
_diffrn_radiation_wavelength 0.71073
_diffrn_reflns_av_R_equivalents 0.0773
_diffrn_reflns_av_unetI/netI 0.0699
_diffrn_reflns_Laue_measured_fraction_full 0.999
_diffrn_reflns_Laue_measured_fraction_max 0.999
_diffrn_reflns_limit_h_max 8
_diffrn_reflns_limit_h_min -8
_diffrn_reflns_limit_k_max 10
_diffrn_reflns_limit_k_min -10
_diffrn_reflns_limit_l_max 15
_diffrn_reflns_limit_l_min -15
_diffrn_reflns_number 11040
_diffrn_reflns_point_group_measured_fraction_full 0.999
_diffrn_reflns_point_group_measured_fraction_max 0.999
_diffrn_reflns_theta_full 24.713
_diffrn_reflns_theta_max 24.713
_diffrn_reflns_theta_min 2.841
_diffrn_source 'micro-focus sealed X-ray tube'
_diffrn_source_current 24.0
_diffrn_source_power 1.2
_diffrn_source_target Mo
_diffrn_source_type 'SuperNova (Mo) X-ray Source'
_diffrn_source_voltage 50.0
_exptl_absorpt_coefficient_mu 4.653
_exptl_absorpt_correction_T_max 0.922
_exptl_absorpt_correction_T_min 0.845
_exptl_absorpt_correction_type analytical
_exptl_absorpt_process_details
;
CrysAlisPro 1.171.38.46 (Rigaku Oxford Diffraction, 2015)
Analytical numeric absorption correction using a multifaceted crystal
            model based on expressions derived by R.C. Clark & J.S. Reid.
(Clark, R. C. & Reid, J. S. (1995). Acta Cryst. A51, 887-897)
Empirical absorption correction using spherical harmonics,
 implemented in SCALE3 ABSPACK scaling algorithm.
;
_exptl_crystal_colour orange
_exptl_crystal_colour_primary orange
_exptl_crystal_density_diffrn 2.241
_exptl_crystal_description block
_exptl_crystal_F_000 529
_exptl_crystal_size_max 0.044
_exptl_crystal_size_mid 0.035
_exptl_crystal_size_min 0.021
_refine_diff_density_max 1.223
_refine_diff_density_min -1.027
_refine_diff_density_rms 0.180
_refine_ls_extinction_method none
_refine_ls_goodness_of_fit_ref 1.046
_refine_ls_hydrogen_treatment constr
_refine_ls_matrix_type full
_refine_ls_number_parameters 276
_refine_ls_number_reflns 2785
_refine_ls_number_restraints 0
_refine_ls_restrained_S_all 1.046
_refine_ls_R_factor_all 0.0478
_refine_ls_R_factor_gt 0.0385
_refine_ls_shift/su_max 0.001
_refine_ls_shift/su_mean 0.000
_refine_ls_structure_factor_coef Fsqd
_refine_ls_weighting_details 'w=1/[\s^2^(Fo^2^)+(0.0303P)^2^+0.4558P] where P=(Fo^2^+2Fc^2^)/3'
_refine_ls_weighting_scheme calc
_refine_ls_wR_factor_gt 0.0766
_refine_ls_wR_factor_ref 0.0806
_reflns_Friedel_coverage 0.000
_reflns_number_gt 2455
_reflns_number_total 2785
_reflns_threshold_expression 'I > 2\s(I)'
_cod_data_source_file c8dt03421d2.cif
_cod_data_source_block dy-jc23a11-125c-a_ref3
_cod_depositor_comments 'Adding full bibliography for 7047525--7047526.cif.'
_cod_database_code 7047526
_shelx_shelxl_version_number 2017/1
_chemical_oxdiff_formula 'Dy C16 H6 O8 N2'
_shelx_space_group_comment
;
The symmetry employed for this shelxl refinement is uniquely defined
by the following loop, which should always be used as a source of
symmetry information in preference to the above space-group names.
They are only intended as comments.
;
_shelx_estimated_absorpt_t_max 0.909
_shelx_estimated_absorpt_t_min 0.821
_reflns_odcompleteness_completeness 99.89
_reflns_odcompleteness_iscentric 1
_reflns_odcompleteness_theta 24.66
_olex2_refinement_description
;
1. Fixed Uiso
 At 1.2 times of:
  All C(H) groups
 At 1.5 times of:
  All O(H) groups, All O(H,H) groups
2. Uiso/Uaniso restraints and constraints
Uanis(C12) = Uanis(C22)
Uanis(O1) = Uanis(O172)
Uanis(O1W) = Uanis(O1WA)
3. Others
 Sof(O1)=Sof(H1)=1-FVAR(1)
 Sof(O172)=Sof(H172)=FVAR(1)
 Sof(O1WA)=Sof(H1WC)=Sof(H1WD)=1-FVAR(2)
 Sof(O1W)=Sof(H1WA)=Sof(H1WB)=FVAR(2)
 Fixed Sof: O2W(0.3) H2WA(0.3) H2WB(0.3) O2WA(0.46) H2WC(0.46) H2WD(0.46)
4.a Free rotating group:
 O2W(H2WA,H2WB,O2WA,H2WC,H2WD)
4.b :
 O1W(H1WA,H1WB,O1WA,H1WC,H1WD)
4.c Aromatic/amide H refined with riding coordinates:
 C42(H42), C41(H41), C61(H61), C62(H62), C21(H21), C22(H22)
4.d Idealised tetrahedral OH refined as rotating group:
 O172(H172), O1(H1)
;
_olex2_submission_original_sample_id MUV-4b
_olex2_submission_special_instructions 'No special instructions were received'
_oxdiff_exptl_absorpt_empirical_details
;
Empirical correction (ABSPACK) includes:
- Absorption correction using spherical harmonics
- Frame scaling
- Detector area scaling
;
_oxdiff_exptl_absorpt_empirical_full_max 1.158
_oxdiff_exptl_absorpt_empirical_full_min 0.873

loop_
_space_group_symop_operation_xyz
'x, y, z'
'-x, -y, -z'

loop_
_atom_site_label
_atom_site_type_symbol
_atom_site_fract_x
_atom_site_fract_y
_atom_site_fract_z
_atom_site_U_iso_or_equiv
_atom_site_adp_type
_atom_site_occupancy
_atom_site_site_symmetry_order
_atom_site_calc_flag
_atom_site_refinement_flags_posn
_atom_site_refinement_flags_occupancy
_atom_site_disorder_assembly
_atom_site_disorder_group
Dy1 Dy 0.17742(5) 0.68183(4) 1.07733(2) 0.01348(12) Uani 1 1 d . . . .
O181 O 0.3431(6) 0.5692(5) 0.9277(3) 0.0144(10) Uani 1 1 d . . . .
O182 O 1.0456(6) 0.4131(5) 0.0662(3) 0.0121(10) Uani 1 1 d . . . .
O281 O 0.5490(7) 0.3865(5) 0.8581(3) 0.0172(11) Uani 1 1 d . . . .
O171 O 0.7442(7) 1.0980(5) 0.7676(3) 0.0174(11) Uani 1 1 d . . . .
O282 O 1.0399(7) 0.6106(5) 0.2175(3) 0.0210(12) Uani 1 1 d . . . .
O271 O 0.6650(7) 1.0897(5) 0.9256(3) 0.0206(12) Uani 1 1 d . . . .
O272 O 0.9276(7) -0.1402(5) 0.1058(4) 0.0242(12) Uani 1 1 d . . . .
N2 N 0.7480(8) 0.3994(6) 0.4933(4) 0.0138(13) Uani 1 1 d . . . .
C82 C 1.0114(9) 0.4692(7) 0.1668(5) 0.0135(15) Uani 1 1 d . . . .
N1 N 0.7282(8) 0.5436(6) 0.5227(4) 0.0144(13) Uani 1 1 d . . . .
C51 C 0.5496(9) 0.6057(7) 0.7981(5) 0.0113(14) Uani 1 1 d . . . .
O172 O 0.6770(13) -0.1207(8) 0.2172(6) 0.024(2) Uani 0.684(11) 1 d . P A 1
H172 H 0.641170 -0.207046 0.172530 0.036 Uiso 0.684(11) 1 calc GR P A 1
C81 C 0.4739(9) 0.5153(8) 0.8665(5) 0.0143(15) Uani 1 1 d . . . .
C52 C 0.9371(9) 0.3606(7) 0.2226(5) 0.0109(14) Uani 1 1 d . . . .
C42 C 0.9257(9) 0.1987(7) 0.1745(5) 0.0129(15) Uani 1 1 d . . . .
H42 H 0.967795 0.151392 0.103610 0.016 Uiso 1 1 calc R . . .
C41 C 0.5676(9) 0.7688(7) 0.8402(5) 0.0146(15) Uani 1 1 d . . . .
H41 H 0.529497 0.822624 0.911072 0.017 Uiso 1 1 calc R . . .
C12 C 0.8089(9) 0.3378(7) 0.3847(5) 0.0134(11) Uani 1 1 d . . . .
C61 C 0.6046(9) 0.5246(7) 0.6939(5) 0.0131(15) Uani 1 1 d . . . .
H61 H 0.596579 0.413638 0.666451 0.016 Uiso 1 1 calc R . . .
C11 C 0.6716(9) 0.6108(7) 0.6312(5) 0.0119(15) Uani 1 1 d . . . .
C71 C 0.6835(9) 1.0235(8) 0.8265(5) 0.0162(16) Uani 1 1 d . . . .
C62 C 0.8790(9) 0.4310(8) 0.3278(5) 0.0129(15) Uani 1 1 d . . . .
H62 H 0.887432 0.541511 0.360146 0.016 Uiso 1 1 calc R . . .
C21 C 0.6876(9) 0.7724(7) 0.6719(5) 0.0127(15) Uani 1 1 d . . . .
H21 H 0.730014 0.829608 0.627619 0.015 Uiso 1 1 calc R . . .
C22 C 0.7948(9) 0.1768(7) 0.3367(5) 0.0134(11) Uani 1 1 d . . . .
H22 H 0.745922 0.113376 0.375397 0.016 Uiso 1 1 calc R . . .
C32 C 0.8523(10) 0.1077(7) 0.2314(5) 0.0151(16) Uani 1 1 d . . . .
C72 C 0.8364(11) -0.0664(8) 0.1813(6) 0.0246(18) Uani 1 1 d . . . .
C31 C 0.6418(9) 0.8510(7) 0.7773(5) 0.0133(15) Uani 1 1 d . . . .
O1W O 0.331(7) -0.080(4) 0.444(3) 0.121(6) Uani 0.251(14) 1 d . P B -2
H1WA H 0.256819 0.021319 0.475165 0.181 Uiso 0.251(14) 1 d G P B -2
H1WB H 0.337852 -0.111146 0.360814 0.181 Uiso 0.251(14) 1 d G P B -2
O1WA O 0.511(2) -0.1150(13) 0.3996(11) 0.121(6) Uani 0.749(14) 1 d G P B -1
H1WC H 0.575910 -0.016164 0.483879 0.181 Uiso 0.749(14) 1 d G P B -1
H1WD H 0.473131 -0.057382 0.347204 0.181 Uiso 0.749(14) 1 d G P B -1
O1 O 0.784(3) -0.1520(19) 0.2385(15) 0.024(2) Uani 0.316(11) 1 d . P A 2
H1 H 0.810725 -0.245176 0.206834 0.036 Uiso 0.316(11) 1 calc GR P A 2
O2W O 0.876(3) -0.151(3) 0.4130(18) 0.055(7) Uani 0.3 1 d . P C -1
H2WA H 0.811943 -0.098380 0.467740 0.082 Uiso 0.3 1 d G P C -1
H2WB H 0.975929 -0.091994 0.415806 0.082 Uiso 0.3 1 d G P C -1
O2WA O 1.048(3) -0.140(2) 0.4354(13) 0.112(8) Uani 0.46 1 d G P C 2
H2WC H 0.948558 -0.085701 0.444477 0.168 Uiso 0.46 1 d G P C 2
H2WD H 1.069323 -0.180820 0.367357 0.168 Uiso 0.46 1 d G P C 2

loop_
_atom_site_aniso_label
_atom_site_aniso_U_11
_atom_site_aniso_U_22
_atom_site_aniso_U_33
_atom_site_aniso_U_23
_atom_site_aniso_U_13
_atom_site_aniso_U_12
Dy1 0.0196(2) 0.00850(18) 0.01222(19) 0.00328(13) 0.00558(13) -0.00014(13)
O181 0.020(3) 0.011(2) 0.013(2) 0.006(2) 0.009(2) 0.001(2)
O182 0.016(3) 0.012(2) 0.010(2) 0.0058(19) 0.0074(19) 0.006(2)
O281 0.028(3) 0.011(2) 0.016(2) 0.009(2) 0.008(2) 0.006(2)
O171 0.032(3) 0.007(2) 0.011(2) 0.001(2) 0.006(2) -0.007(2)
O282 0.039(3) 0.011(3) 0.011(2) 0.002(2) 0.011(2) -0.005(2)
O271 0.040(3) 0.006(2) 0.014(3) 0.001(2) 0.012(2) -0.002(2)
O272 0.032(3) 0.018(3) 0.019(3) 0.000(2) 0.003(2) 0.014(2)
N2 0.018(3) 0.013(3) 0.011(3) 0.005(2) 0.003(2) -0.001(3)
C82 0.007(4) 0.010(4) 0.020(4) 0.000(3) 0.001(3) 0.001(3)
N1 0.015(3) 0.013(3) 0.014(3) 0.002(2) 0.006(2) 0.004(3)
C51 0.014(4) 0.012(3) 0.009(3) 0.004(3) 0.000(3) 0.002(3)
O172 0.025(6) 0.010(4) 0.034(4) 0.003(3) 0.013(4) -0.007(4)
C81 0.020(4) 0.013(4) 0.007(3) 0.000(3) 0.001(3) 0.001(3)
C52 0.011(4) 0.014(3) 0.009(3) 0.004(3) -0.002(3) 0.000(3)
C42 0.018(4) 0.013(3) 0.007(3) 0.001(3) 0.003(3) 0.007(3)
C41 0.022(4) 0.008(3) 0.010(3) -0.003(3) 0.003(3) 0.001(3)
C12 0.016(3) 0.015(2) 0.013(2) 0.008(2) 0.004(2) 0.000(2)
C61 0.017(4) 0.009(3) 0.010(3) -0.001(3) -0.002(3) 0.001(3)
C11 0.014(4) 0.011(3) 0.007(3) -0.001(3) 0.000(3) -0.001(3)
C71 0.013(4) 0.012(4) 0.022(4) 0.003(3) 0.004(3) -0.002(3)
C62 0.014(4) 0.012(3) 0.013(3) 0.005(3) 0.006(3) 0.001(3)
C21 0.014(4) 0.010(3) 0.017(4) 0.008(3) 0.000(3) 0.000(3)
C22 0.016(3) 0.015(2) 0.013(2) 0.008(2) 0.004(2) 0.000(2)
C32 0.022(4) 0.008(3) 0.015(4) 0.004(3) 0.006(3) 0.006(3)
C72 0.045(5) 0.008(4) 0.019(4) 0.002(3) 0.006(4) 0.002(4)
C31 0.017(4) 0.010(3) 0.013(4) 0.003(3) -0.002(3) 0.003(3)
O1W 0.120(13) 0.082(8) 0.168(13) 0.057(9) -0.080(11) -0.019(9)
O1WA 0.120(13) 0.082(8) 0.168(13) 0.057(9) -0.080(11) -0.019(9)
O1 0.025(6) 0.010(4) 0.034(4) 0.003(3) 0.013(4) -0.007(4)
O2W 0.077(19) 0.044(14) 0.041(14) 0.007(11) 0.008(13) 0.037(14)
O2WA 0.19(3) 0.094(16) 0.031(10) 0.003(10) -0.018(14) -0.028(18)

loop_
_atom_type_symbol
_atom_type_description
_atom_type_scat_dispersion_real
_atom_type_scat_dispersion_imag
_atom_type_scat_source
C C 0.0033 0.0016 'International Tables Vol C Tables 4.2.6.8 and 6.1.1.4'
H H 0.0000 0.0000 'International Tables Vol C Tables 4.2.6.8 and 6.1.1.4'
Dy Dy -0.1892 4.4098 'International Tables Vol C Tables 4.2.6.8 and 6.1.1.4'
N N 0.0061 0.0033 'International Tables Vol C Tables 4.2.6.8 and 6.1.1.4'
O O 0.0106 0.0060 'International Tables Vol C Tables 4.2.6.8 and 6.1.1.4'

loop_
_exptl_crystal_face_index_h
_exptl_crystal_face_index_k
_exptl_crystal_face_index_l
_exptl_crystal_face_perp_dist
-4 -5 17 0.0257
-8 0 -11 0.0104
5 3 -16 0.0125
-1 11 4 0.0244
7 -1 13 0.0100
1 -11 -4 0.0052
-6 7 -13 0.0205
8 0 10 0.0104
6 -8 13 0.0059

loop_
_geom_angle_atom_site_label_1
_geom_angle_atom_site_label_2
_geom_angle_atom_site_label_3
_geom_angle
_geom_angle_site_symmetry_1
_geom_angle_site_symmetry_3
O181 Dy1 O182 89.39(14) . 1_456
O181 Dy1 O182 73.84(15) . 2_666
O181 Dy1 O281 76.12(16) . 2_667
O181 Dy1 O171 130.24(16) . 2_677
O181 Dy1 O282 138.37(15) . 1_456
O181 Dy1 O271 83.26(15) . 2_677
O181 Dy1 O272 129.78(16) . 1_466
O181 Dy1 C82 114.47(17) . 1_456
O181 Dy1 C71 108.55(18) . 2_677
O182 Dy1 O182 69.52(16) 2_666 1_456
O182 Dy1 O171 142.42(15) 2_666 2_677
O182 Dy1 O272 70.51(15) 2_666 1_466
O182 Dy1 C82 27.21(15) 1_456 1_456
O182 Dy1 C82 87.65(17) 2_666 1_456
O182 Dy1 C71 128.96(18) 2_666 2_677
O182 Dy1 C71 156.66(18) 1_456 2_677
O281 Dy1 O182 141.36(15) 2_667 2_666
O281 Dy1 O182 86.53(15) 2_667 1_456
O281 Dy1 O171 76.19(16) 2_667 2_677
O281 Dy1 O282 83.38(17) 2_667 1_456
O281 Dy1 O271 88.22(17) 2_667 2_677
O281 Dy1 O272 147.95(16) 2_667 1_466
O281 Dy1 C82 83.18(17) 2_667 1_456
O281 Dy1 C71 83.58(18) 2_667 2_677
O171 Dy1 O182 128.92(14) 2_677 1_456
O171 Dy1 O272 72.20(16) 2_677 1_466
O171 Dy1 C82 102.21(17) 2_677 1_456
O171 Dy1 C71 27.85(17) 2_677 2_677
O282 Dy1 O182 53.13(14) 1_456 1_456
O282 Dy1 O182 103.70(16) 1_456 2_666
O282 Dy1 O171 77.07(15) 1_456 2_677
O282 Dy1 O272 84.56(17) 1_456 1_466
O282 Dy1 C82 25.97(16) 1_456 1_456
O282 Dy1 C71 104.59(18) 1_456 2_677
O271 Dy1 O182 111.52(16) 2_677 2_666
O271 Dy1 O182 171.82(14) 2_677 1_456
O271 Dy1 O171 55.42(15) 2_677 2_677
O271 Dy1 O282 132.35(15) 2_677 1_456
O271 Dy1 O272 78.31(17) 2_677 1_466
O271 Dy1 C82 157.49(18) 2_677 1_456
O271 Dy1 C71 27.77(17) 2_677 2_677
O272 Dy1 O182 109.31(16) 1_466 1_456
O272 Dy1 C82 98.29(18) 1_466 1_456
O272 Dy1 C71 70.95(19) 1_466 2_677
C71 Dy1 C82 130.0(2) 2_677 1_456
C81 O181 Dy1 162.2(4) . .
Dy1 O182 Dy1 110.48(16) 2_666 1_654
C82 O182 Dy1 88.3(4) . 1_654
C82 O182 Dy1 126.9(4) . 2_666
C81 O281 Dy1 134.9(4) . 2_667
C71 O171 Dy1 90.0(4) . 2_677
C82 O282 Dy1 97.4(4) . 1_654
C71 O271 Dy1 92.4(4) . 2_677
C72 O272 Dy1 136.2(5) . 1_644
N1 N2 C12 112.3(5) . .
O182 C82 Dy1 64.5(3) . 1_654
O182 C82 C52 118.9(6) . .
O282 C82 Dy1 56.6(3) . 1_654
O282 C82 O182 121.0(6) . .
O282 C82 C52 120.2(6) . .
C52 C82 Dy1 174.5(5) . 1_654
N2 N1 C11 114.3(5) . .
C41 C51 C81 119.6(6) . .
C41 C51 C61 121.1(6) . .
C61 C51 C81 119.3(6) . .
C72 O172 H172 109.5 . .
O181 C81 O281 123.9(6) . .
O181 C81 C51 118.8(6) . .
O281 C81 C51 117.2(6) . .
C42 C52 C82 123.0(6) . .
C42 C52 C62 120.8(6) . .
C62 C52 C82 116.2(6) . .
C52 C42 H42 120.4 . .
C32 C42 C52 119.1(6) . .
C32 C42 H42 120.4 . .
C51 C41 H41 120.4 . .
C31 C41 C51 119.2(6) . .
C31 C41 H41 120.4 . .
C62 C12 N2 123.4(6) . .
C22 C12 N2 116.6(6) . .
C22 C12 C62 120.0(6) . .
C51 C61 H61 120.8 . .
C11 C61 C51 118.3(6) . .
C11 C61 H61 120.8 . .
C61 C11 N1 124.3(6) . .
C21 C11 N1 114.9(6) . .
C21 C11 C61 120.9(6) . .
O171 C71 Dy1 62.1(3) . 2_677
O171 C71 C31 118.7(6) . .
O271 C71 Dy1 59.9(3) . 2_677
O271 C71 O171 121.4(6) . .
O271 C71 C31 119.9(6) . .
C31 C71 Dy1 169.3(5) . 2_677
C52 C62 H62 120.3 . .
C12 C62 C52 119.4(6) . .
C12 C62 H62 120.3 . .
C11 C21 H21 119.9 . .
C11 C21 C31 120.3(6) . .
C31 C21 H21 119.9 . .
C12 C22 H22 120.0 . .
C12 C22 C32 120.1(6) . .
C32 C22 H22 120.0 . .
C42 C32 C22 120.6(6) . .
C42 C32 C72 120.3(6) . .
C22 C32 C72 119.1(6) . .
O272 C72 O172 125.8(7) . .
O272 C72 C32 123.8(7) . .
O272 C72 O1 111.1(10) . .
O172 C72 C32 108.8(6) . .
O1 C72 C32 119.8(9) . .
C41 C31 C71 119.3(6) . .
C21 C31 C41 120.1(6) . .
C21 C31 C71 120.5(6) . .
H1WA O1W H1WB 110.4 . .
H1WC O1WA H1WD 108.7 . .
C72 O1 H1 109.5 . .
H2WA O2W H2WB 104.5 . .
H2WC O2WA H2WD 109.5 . .

loop_
_geom_bond_atom_site_label_1
_geom_bond_atom_site_label_2
_geom_bond_distance
_geom_bond_site_symmetry_2
Dy1 O181 2.271(4) .
Dy1 O182 2.387(4) 2_666
Dy1 O182 2.542(4) 1_456
Dy1 O281 2.324(5) 2_667
Dy1 O171 2.389(4) 2_677
Dy1 O282 2.372(4) 1_456
Dy1 O271 2.338(5) 2_677
Dy1 O272 2.405(5) 1_466
Dy1 C82 2.816(7) 1_456
Dy1 C71 2.702(7) 2_677
O181 C81 1.247(7) .
O182 C82 1.288(7) .
O281 C81 1.278(7) .
O171 C71 1.262(8) .
O282 C82 1.243(7) .
O271 C71 1.260(8) .
O272 C72 1.213(8) .
N2 N1 1.250(7) .
N2 C12 1.437(8) .
C82 C52 1.503(9) .
N1 C11 1.431(8) .
C51 C81 1.505(9) .
C51 C41 1.398(8) .
C51 C61 1.399(8) .
O172 H172 0.8400 .
O172 C72 1.377(10) .
C52 C42 1.393(8) .
C52 C62 1.400(8) .
C42 H42 0.9500 .
C42 C32 1.385(9) .
C41 H41 0.9500 .
C41 C31 1.389(9) .
C12 C62 1.392(9) .
C12 C22 1.386(9) .
C61 H61 0.9500 .
C61 C11 1.395(9) .
C11 C21 1.384(8) .
C71 C31 1.500(9) .
C62 H62 0.9500 .
C21 H21 0.9500 .
C21 C31 1.389(9) .
C22 H22 0.9500 .
C22 C32 1.399(8) .
C32 C72 1.497(9) .
C72 O1 1.302(18) .
O1W H1WA 1.0404 .
O1W H1WB 1.0442 .
O1WA H1WC 1.2513 .
O1WA H1WD 1.0407 .
O1 H1 0.8400 .
O2W H2WA 0.8701 .
O2W H2WB 0.8699 .
O2WA H2WC 0.8698 .
O2WA H2WD 0.8704 .

loop_
_exptl_oxdiff_crystal_face_indexfrac_h
_exptl_oxdiff_crystal_face_indexfrac_k
_exptl_oxdiff_crystal_face_indexfrac_l
_exptl_oxdiff_crystal_face_x
_exptl_oxdiff_crystal_face_y
_exptl_oxdiff_crystal_face_z
-4.3132 -4.5507 16.8966 0.6128 0.6458 -0.4554
-8.0059 0.1624 -10.5968 0.1885 0.2431 0.9515
5.1999 3.4176 -16.0882 -0.5605 -0.7329 0.3856
-0.6740 10.8773 3.9929 -0.6863 0.6493 -0.3276
6.9901 -0.6931 12.8473 -0.0961 -0.1223 -0.9878
0.8100 -10.9826 -3.6892 0.6912 -0.6540 0.3075
-6.4266 6.6956 -13.4425 -0.3406 0.3250 0.8823
8.0408 0.2718 10.2713 -0.2223 -0.2370 -0.9457
6.3720 -7.5508 12.8443 0.3960 -0.3774 -0.8371
